data_7241470
loop_
_publ_author_name
'Tan, Sang Loon'
'Lee, See Mun'
'Lo, Kong Mun'
'Otero-de-la-Roza, A.'
'Tiekink, Edward R. T.'

_publ_section_title
;
 Experimental and computational evidence for a stabilising
 C--Cl(lone-pair)&#x22EF;\p(chelate-ring) interaction
;
_journal_issue 1
_journal_name_full CrystEngComm
_journal_page_first 119
_journal_page_last 130
_journal_paper_doi 10.1039/D0CE01478H
_journal_volume 23
_journal_year 2021
_chemical_formula_moiety 'C19 H22 Cl3 N S2 Sn'
_chemical_formula_sum 'C19 H22 Cl3 N S2 Sn'
_chemical_formula_weight 553.53
_space_group_crystal_system monoclinic
_space_group_IT_number 14
_space_group_name_Hall '-P 2yn'
_space_group_name_H-M_alt 'P 1 21/n 1'
_atom_sites_solution_hydrogens geom
_atom_sites_solution_primary direct
_atom_sites_solution_secondary difmap
_audit_creation_method SHELXL-2017/1
_audit_update_record
;
2020-10-08 deposited with the CCDC.	2020-11-02 downloaded from the CCDC.
;
_cell_angle_alpha 90
_cell_angle_beta 97.0519(11)
_cell_angle_gamma 90
_cell_formula_units_Z 4
_cell_length_a 10.22154(11)
_cell_length_b 16.7214(2)
_cell_length_c 13.49259(15)
_cell_measurement_reflns_used 13036
_cell_measurement_temperature 273(2)
_cell_measurement_theta_max 76.3080
_cell_measurement_theta_min 4.1700
_cell_volume 2288.69(5)
_computing_cell_refinement 'CrysAlisPro (Rigaku OD, 2017)'
_computing_data_collection 'CrysAlisPro (Rigaku OD, 2017)'
_computing_data_reduction 'CrysAlisPro (Rigaku OD, 2017)'
_computing_molecular_graphics 'ORTEP-3 for Windows (Farrugia, 2012), DIAMOND (Brandenburg, 2006)'
_computing_publication_material 'publCIF (Westrip, 2010)'
_computing_structure_refinement 'SHELXL-2017/1 (Sheldrick, 2017)'
_computing_structure_solution 'SHELXT 2014/5 (Sheldrick, 2014)'
_diffrn_ambient_temperature 273(2)
_diffrn_detector_area_resol_mean 5.2558
_diffrn_measured_fraction_theta_full 0.999
_diffrn_measured_fraction_theta_max 0.999
_diffrn_measurement_device_type 'XtaLAB Synergy, Dualflex, AtlasS2'
_diffrn_measurement_method '\w scans'
_diffrn_radiation_type CuK\a
_diffrn_radiation_wavelength 1.54184
_diffrn_reflns_av_R_equivalents 0.0536
_diffrn_reflns_av_unetI/netI 0.0279
_diffrn_reflns_Laue_measured_fraction_full 0.999
_diffrn_reflns_Laue_measured_fraction_max 0.999
_diffrn_reflns_limit_h_max 12
_diffrn_reflns_limit_h_min -12
_diffrn_reflns_limit_k_max 12
_diffrn_reflns_limit_k_min -19
_diffrn_reflns_limit_l_max 16
_diffrn_reflns_limit_l_min -16
_diffrn_reflns_number 27792
_diffrn_reflns_point_group_measured_fraction_full 0.999
_diffrn_reflns_point_group_measured_fraction_max 0.999
_diffrn_reflns_theta_full 67.095
_diffrn_reflns_theta_max 67.095
_diffrn_reflns_theta_min 4.230
_diffrn_source 'micro-focus sealed X-ray tube'
_exptl_absorpt_coefficient_mu 13.834
_exptl_absorpt_correction_T_max 1.000
_exptl_absorpt_correction_T_min 0.674
_exptl_absorpt_correction_type gaussian
_exptl_absorpt_process_details CrysAlisPro
_exptl_crystal_colour colourless
_exptl_crystal_density_diffrn 1.606
_exptl_crystal_description prism
_exptl_crystal_F_000 1104
_exptl_crystal_size_max 0.193
_exptl_crystal_size_mid 0.125
_exptl_crystal_size_min 0.065
_refine_diff_density_max 0.496
_refine_diff_density_min -0.877
_refine_diff_density_rms 0.069
_refine_ls_extinction_method none
_refine_ls_goodness_of_fit_ref 1.017
_refine_ls_hydrogen_treatment constr
_refine_ls_matrix_type full
_refine_ls_number_parameters 239
_refine_ls_number_reflns 4076
_refine_ls_number_restraints 0
_refine_ls_restrained_S_all 1.017
_refine_ls_R_factor_all 0.0322
_refine_ls_R_factor_gt 0.0279
_refine_ls_shift/su_max 0.001
_refine_ls_shift/su_mean 0.000
_refine_ls_structure_factor_coef Fsqd
_refine_ls_weighting_details 'w=1/[\s^2^(Fo^2^)+(0.0443P)^2^+0.7687P] where P=(Fo^2^+2Fc^2^)/3'
_refine_ls_weighting_scheme calc
_refine_ls_wR_factor_gt 0.0720
_refine_ls_wR_factor_ref 0.0754
_reflns_Friedel_coverage 0.000
_reflns_number_gt 3657
_reflns_number_total 4076
_reflns_threshold_expression 'I > 2\s(I)'
_cod_data_source_file d0ce01478h2.cif
_cod_data_source_block shelx_CCDC5
_cod_depositor_comments 'Adding full bibliography for 7241465--7241470.cif.'
_cod_original_cell_volume 2288.68(5)
_cod_original_sg_symbol_H-M 'P 21/n'
_cod_database_code 7241470
_shelx_shelxl_version_number 2017/1
_shelx_space_group_comment
;
The symmetry employed for this shelxl refinement is uniquely defined
by the following loop, which should always be used as a source of
symmetry information in preference to the above space-group names.
They are only intended as comments.
;
_shelx_estimated_absorpt_t_min 0.175
_shelx_estimated_absorpt_t_max 0.467

loop_
_space_group_symop_operation_xyz
'x, y, z'
'-x+1/2, y+1/2, -z+1/2'
'-x, -y, -z'
'x-1/2, -y-1/2, z-1/2'

loop_
_atom_site_label
_atom_site_type_symbol
_atom_site_fract_x
_atom_site_fract_y
_atom_site_fract_z
_atom_site_U_iso_or_equiv
_atom_site_adp_type
_atom_site_occupancy
_atom_site_site_symmetry_order
_atom_site_calc_flag
_atom_site_refinement_flags_posn
_atom_site_refinement_flags_adp
_atom_site_refinement_flags_occupancy
_atom_site_disorder_assembly
_atom_site_disorder_group
Sn Sn 0.76132(2) 0.32514(2) 0.36366(2) 0.03605(9) Uani 1 1 d . . . . .
Cl1 Cl 0.88273(8) 0.36899(5) 0.52258(6) 0.0538(2) Uani 1 1 d . . . . .
Cl2 Cl 0.96992(12) 0.60830(6) 0.07562(7) 0.0723(3) Uani 1 1 d . . . . .
Cl3 Cl 1.07738(14) -0.01837(6) 0.33318(12) 0.0933(4) Uani 1 1 d . . . . .
S1 S 0.55684(8) 0.34781(6) 0.43808(6) 0.0490(2) Uani 1 1 d . . . . .
S2 S 0.55572(7) 0.28138(5) 0.23675(5) 0.04122(18) Uani 1 1 d . . . . .
N1 N 0.3354(3) 0.30900(18) 0.3192(2) 0.0452(6) Uani 1 1 d . . . . .
C1 C 0.4649(3) 0.31213(18) 0.3290(2) 0.0373(6) Uani 1 1 d . . . . .
C2 C 0.2529(4) 0.3308(3) 0.3993(3) 0.0622(11) Uani 1 1 d . . . . .
H2 H 0.161620 0.320393 0.370775 0.075 Uiso 1 1 calc R U . . .
C3 C 0.2776(4) 0.2768(4) 0.4905(3) 0.0809(14) Uani 1 1 d . . . . .
H3A H 0.273065 0.221848 0.469582 0.121 Uiso 1 1 calc R U . . .
H3B H 0.211915 0.286693 0.534093 0.121 Uiso 1 1 calc R U . . .
H3C H 0.363408 0.287655 0.525260 0.121 Uiso 1 1 calc R U . . .
C4 C 0.2585(5) 0.4196(3) 0.4232(4) 0.0925(16) Uani 1 1 d . . . . .
H4A H 0.341884 0.432074 0.460802 0.139 Uiso 1 1 calc R U . . .
H4B H 0.188675 0.433049 0.461716 0.139 Uiso 1 1 calc R U . . .
H4C H 0.248496 0.449683 0.362152 0.139 Uiso 1 1 calc R U . . .
C5 C 0.2616(3) 0.2752(3) 0.2254(2) 0.0539(9) Uani 1 1 d . . . . .
H5 H 0.324917 0.268507 0.177053 0.065 Uiso 1 1 calc R U . . .
C6 C 0.1552(5) 0.3313(3) 0.1794(4) 0.0938(17) Uani 1 1 d . . . . .
H6A H 0.082407 0.330352 0.218086 0.141 Uiso 1 1 calc R U . . .
H6B H 0.125748 0.314643 0.112305 0.141 Uiso 1 1 calc R U . . .
H6C H 0.189908 0.384636 0.178674 0.141 Uiso 1 1 calc R U . . .
C7 C 0.2075(5) 0.1936(3) 0.2447(3) 0.0743(12) Uani 1 1 d . . . . .
H7A H 0.277953 0.159555 0.273329 0.111 Uiso 1 1 calc R U . . .
H7B H 0.167525 0.170877 0.182998 0.111 Uiso 1 1 calc R U . . .
H7C H 0.142757 0.198231 0.290256 0.111 Uiso 1 1 calc R U . . .
C8 C 0.8250(3) 0.41822(18) 0.2725(2) 0.0371(6) Uani 1 1 d . . . . .
C9 C 0.7894(3) 0.4175(2) 0.1700(2) 0.0468(7) Uani 1 1 d . . . . .
H9 H 0.734230 0.377244 0.141500 0.056 Uiso 1 1 calc R U . . .
C10 C 0.8341(3) 0.4753(2) 0.1093(2) 0.0516(8) Uani 1 1 d . . . . .
H10 H 0.810125 0.473652 0.040579 0.062 Uiso 1 1 calc R U . . .
C11 C 0.9143(3) 0.5351(2) 0.1515(2) 0.0457(7) Uani 1 1 d . . . . .
C12 C 0.9514(3) 0.5380(2) 0.2525(3) 0.0506(8) Uani 1 1 d . . . . .
H12 H 1.005813 0.578864 0.280222 0.061 Uiso 1 1 calc R U . . .
C13 C 0.9070(3) 0.4795(2) 0.3131(2) 0.0451(7) Uani 1 1 d . . . . .
H13 H 0.932166 0.481273 0.381713 0.054 Uiso 1 1 calc R U . . .
C14 C 0.8535(3) 0.21049(19) 0.3605(2) 0.0391(6) Uani 1 1 d . . . . .
C15 C 0.9344(3) 0.1803(2) 0.4417(3) 0.0485(8) Uani 1 1 d . . . . .
H15 H 0.944905 0.208163 0.501859 0.058 Uiso 1 1 calc R U . . .
C16 C 1.0000(4) 0.1081(2) 0.4331(3) 0.0591(9) Uani 1 1 d . . . . .
H16 H 1.052663 0.087094 0.488068 0.071 Uiso 1 1 calc R U . . .
C17 C 0.9875(3) 0.0685(2) 0.3450(3) 0.0549(9) Uani 1 1 d . . . . .
C18 C 0.9053(4) 0.0956(2) 0.2642(3) 0.0568(9) Uani 1 1 d . . . . .
H18 H 0.895088 0.066769 0.204784 0.068 Uiso 1 1 calc R U . . .
C19 C 0.8377(3) 0.1666(2) 0.2725(3) 0.0482(8) Uani 1 1 d . . . . .
H19 H 0.780847 0.185154 0.218220 0.058 Uiso 1 1 calc R U . . .

loop_
_atom_site_aniso_label
_atom_site_aniso_U_11
_atom_site_aniso_U_22
_atom_site_aniso_U_33
_atom_site_aniso_U_23
_atom_site_aniso_U_13
_atom_site_aniso_U_12
Sn 0.03319(12) 0.04007(13) 0.03395(12) -0.00242(8) 0.00033(8) -0.00064(8)
Cl1 0.0612(5) 0.0595(5) 0.0370(4) -0.0064(4) -0.0085(3) -0.0084(4)
Cl2 0.0964(7) 0.0662(6) 0.0571(5) 0.0099(5) 0.0210(5) -0.0178(5)
Cl3 0.1051(9) 0.0498(5) 0.1250(10) -0.0028(6) 0.0147(8) 0.0261(6)
S1 0.0394(4) 0.0671(5) 0.0402(4) -0.0154(4) 0.0038(3) -0.0011(4)
S2 0.0342(3) 0.0515(4) 0.0371(4) -0.0074(3) 0.0013(3) -0.0023(3)
N1 0.0348(13) 0.0596(17) 0.0411(14) 0.0020(12) 0.0043(11) -0.0031(12)
C1 0.0354(15) 0.0391(15) 0.0370(15) 0.0010(12) 0.0030(12) -0.0022(12)
C2 0.0378(18) 0.095(3) 0.055(2) -0.014(2) 0.0106(16) 0.0011(18)
C3 0.063(2) 0.135(5) 0.049(2) -0.003(3) 0.0214(19) -0.015(3)
C4 0.069(3) 0.099(4) 0.111(4) -0.032(3) 0.012(3) 0.022(3)
C5 0.0338(16) 0.086(3) 0.0410(17) -0.0008(18) 0.0029(13) -0.0130(17)
C6 0.072(3) 0.115(4) 0.085(3) 0.025(3) -0.031(3) -0.006(3)
C7 0.069(3) 0.085(3) 0.068(3) -0.013(2) 0.006(2) -0.019(2)
C8 0.0333(14) 0.0406(16) 0.0370(14) -0.0032(13) 0.0030(12) 0.0021(13)
C9 0.0467(17) 0.0539(19) 0.0392(16) -0.0048(15) 0.0033(14) -0.0100(15)
C10 0.056(2) 0.065(2) 0.0339(15) -0.0014(15) 0.0049(14) -0.0061(17)
C11 0.0470(17) 0.0459(17) 0.0460(17) 0.0009(15) 0.0131(14) -0.0019(15)
C12 0.0544(19) 0.0499(19) 0.0469(18) -0.0056(15) 0.0038(15) -0.0140(16)
C13 0.0491(18) 0.0455(17) 0.0393(16) -0.0011(14) -0.0005(14) -0.0053(15)
C14 0.0327(14) 0.0446(17) 0.0403(15) -0.0015(13) 0.0052(12) -0.0013(13)
C15 0.0482(18) 0.053(2) 0.0435(18) 0.0043(14) 0.0005(15) 0.0019(15)
C16 0.058(2) 0.049(2) 0.067(2) 0.0135(18) -0.0011(18) 0.0076(17)
C17 0.0499(19) 0.0365(17) 0.079(3) 0.0019(17) 0.0118(18) 0.0010(15)
C18 0.055(2) 0.050(2) 0.065(2) -0.0146(18) 0.0079(18) -0.0061(17)
C19 0.0451(18) 0.0519(19) 0.0459(18) -0.0034(15) -0.0020(15) 0.0027(15)

loop_
_atom_type_symbol
_atom_type_description
_atom_type_scat_dispersion_real
_atom_type_scat_dispersion_imag
_atom_type_scat_source
C C 0.0181 0.0091 'International Tables Vol C Tables 4.2.6.8 and 6.1.1.4'
H H 0.0000 0.0000 'International Tables Vol C Tables 4.2.6.8 and 6.1.1.4'
Cl Cl 0.3639 0.7018 'International Tables Vol C Tables 4.2.6.8 and 6.1.1.4'
N N 0.0311 0.0180 'International Tables Vol C Tables 4.2.6.8 and 6.1.1.4'
S S 0.3331 0.5567 'International Tables Vol C Tables 4.2.6.8 and 6.1.1.4'
Sn Sn 0.0259 5.4591 'International Tables Vol C Tables 4.2.6.8 and 6.1.1.4'

loop_
_geom_angle_atom_site_label_1
_geom_angle_atom_site_label_2
_geom_angle_atom_site_label_3
_geom_angle
_geom_angle_site_symmetry_1
_geom_angle_site_symmetry_3
_geom_angle_publ_flag
C8 Sn C14 118.41(11) . . ?
C8 Sn Cl1 97.38(8) . . ?
C14 Sn Cl1 96.22(8) . . ?
C8 Sn S1 117.27(8) . . ?
C14 Sn S1 123.05(8) . . ?
Cl1 Sn S1 87.77(3) . . ?
C8 Sn S2 95.91(8) . . ?
C14 Sn S2 93.22(8) . . ?
Cl1 Sn S2 157.58(3) . . ?
S1 Sn S2 70.07(2) . . ?
C1 S1 Sn 89.99(10) . . ?
C1 S2 Sn 84.57(10) . . ?
C1 N1 C2 124.6(3) . . ?
C1 N1 C5 119.7(3) . . ?
C2 N1 C5 115.5(3) . . ?
N1 C1 S2 122.7(2) . . ?
N1 C1 S1 121.9(2) . . ?
S2 C1 S1 115.35(17) . . ?
N1 C2 C4 112.5(4) . . ?
N1 C2 C3 112.7(3) . . ?
C4 C2 C3 114.2(4) . . ?
N1 C2 H2 105.5 . . ?
C4 C2 H2 105.5 . . ?
C3 C2 H2 105.5 . . ?
C2 C3 H3A 109.5 . . ?
C2 C3 H3B 109.5 . . ?
H3A C3 H3B 109.5 . . ?
C2 C3 H3C 109.5 . . ?
H3A C3 H3C 109.5 . . ?
H3B C3 H3C 109.5 . . ?
C2 C4 H4A 109.5 . . ?
C2 C4 H4B 109.5 . . ?
H4A C4 H4B 109.5 . . ?
C2 C4 H4C 109.5 . . ?
H4A C4 H4C 109.5 . . ?
H4B C4 H4C 109.5 . . ?
N1 C5 C7 110.6(3) . . ?
N1 C5 C6 111.9(4) . . ?
C7 C5 C6 111.9(3) . . ?
N1 C5 H5 107.4 . . ?
C7 C5 H5 107.4 . . ?
C6 C5 H5 107.4 . . ?
C5 C6 H6A 109.5 . . ?
C5 C6 H6B 109.5 . . ?
H6A C6 H6B 109.5 . . ?
C5 C6 H6C 109.5 . . ?
H6A C6 H6C 109.5 . . ?
H6B C6 H6C 109.5 . . ?
C5 C7 H7A 109.5 . . ?
C5 C7 H7B 109.5 . . ?
H7A C7 H7B 109.5 . . ?
C5 C7 H7C 109.5 . . ?
H7A C7 H7C 109.5 . . ?
H7B C7 H7C 109.5 . . ?
C9 C8 C13 118.1(3) . . ?
C9 C8 Sn 120.5(2) . . ?
C13 C8 Sn 121.4(2) . . ?
C10 C9 C8 121.3(3) . . ?
C10 C9 H9 119.3 . . ?
C8 C9 H9 119.3 . . ?
C9 C10 C11 119.3(3) . . ?
C9 C10 H10 120.3 . . ?
C11 C10 H10 120.3 . . ?
C12 C11 C10 121.0(3) . . ?
C12 C11 Cl2 119.5(3) . . ?
C10 C11 Cl2 119.5(3) . . ?
C11 C12 C13 119.5(3) . . ?
C11 C12 H12 120.3 . . ?
C13 C12 H12 120.3 . . ?
C12 C13 C8 120.8(3) . . ?
C12 C13 H13 119.6 . . ?
C8 C13 H13 119.6 . . ?
C15 C14 C19 118.7(3) . . ?
C15 C14 Sn 122.2(2) . . ?
C19 C14 Sn 119.0(2) . . ?
C14 C15 C16 119.8(3) . . ?
C14 C15 H15 120.1 . . ?
C16 C15 H15 120.1 . . ?
C17 C16 C15 120.2(3) . . ?
C17 C16 H16 119.9 . . ?
C15 C16 H16 119.9 . . ?
C16 C17 C18 121.3(3) . . ?
C16 C17 Cl3 119.8(3) . . ?
C18 C17 Cl3 118.9(3) . . ?
C17 C18 C19 118.9(3) . . ?
C17 C18 H18 120.6 . . ?
C19 C18 H18 120.6 . . ?
C18 C19 C14 121.0(3) . . ?
C18 C19 H19 119.5 . . ?
C14 C19 H19 119.5 . . ?

loop_
_geom_bond_atom_site_label_1
_geom_bond_atom_site_label_2
_geom_bond_distance
_geom_bond_site_symmetry_2
_geom_bond_publ_flag
Sn C8 2.135(3) . ?
Sn C14 2.139(3) . ?
Sn Cl1 2.4540(7) . ?
Sn S1 2.4567(8) . ?
Sn S2 2.6459(7) . ?
Cl2 C11 1.735(3) . ?
Cl3 C17 1.736(4) . ?
S1 C1 1.751(3) . ?
S2 C1 1.721(3) . ?
N1 C1 1.314(4) . ?
N1 C2 1.496(5) . ?
N1 C5 1.502(4) . ?
C2 C4 1.518(6) . ?
C2 C3 1.523(6) . ?
C2 H2 0.9800 . ?
C3 H3A 0.9600 . ?
C3 H3B 0.9600 . ?
C3 H3C 0.9600 . ?
C4 H4A 0.9600 . ?
C4 H4B 0.9600 . ?
C4 H4C 0.9600 . ?
C5 C7 1.507(6) . ?
C5 C6 1.511(6) . ?
C5 H5 0.9800 . ?
C6 H6A 0.9600 . ?
C6 H6B 0.9600 . ?
C6 H6C 0.9600 . ?
C7 H7A 0.9600 . ?
C7 H7B 0.9600 . ?
C7 H7C 0.9600 . ?
C8 C9 1.387(4) . ?
C8 C13 1.393(4) . ?
C9 C10 1.380(5) . ?
C9 H9 0.9300 . ?
C10 C11 1.373(5) . ?
C10 H10 0.9300 . ?
C11 C12 1.371(5) . ?
C12 C13 1.386(5) . ?
C12 H12 0.9300 . ?
C13 H13 0.9300 . ?
C14 C15 1.384(4) . ?
C14 C19 1.389(5) . ?
C15 C16 1.393(5) . ?
C15 H15 0.9300 . ?
C16 C17 1.353(6) . ?
C16 H16 0.9300 . ?
C17 C18 1.369(5) . ?
C18 C19 1.386(5) . ?
C18 H18 0.9300 . ?
C19 H19 0.9300 . ?

loop_
_geom_torsion_atom_site_label_1
_geom_torsion_atom_site_label_2
_geom_torsion_atom_site_label_3
_geom_torsion_atom_site_label_4
_geom_torsion
_geom_torsion_site_symmetry_1
_geom_torsion_site_symmetry_2
_geom_torsion_site_symmetry_3
_geom_torsion_site_symmetry_4
_geom_torsion_publ_flag
C2 N1 C1 S2 176.5(3) . . . . ?
C5 N1 C1 S2 1.9(4) . . . . ?
C2 N1 C1 S1 -3.2(5) . . . . ?
C5 N1 C1 S1 -177.9(3) . . . . ?
Sn S2 C1 N1 179.4(3) . . . . ?
Sn S2 C1 S1 -0.86(15) . . . . ?
Sn S1 C1 N1 -179.3(3) . . . . ?
Sn S1 C1 S2 0.93(16) . . . . ?
C1 N1 C2 C4 67.7(5) . . . . ?
C5 N1 C2 C4 -117.5(4) . . . . ?
C1 N1 C2 C3 -63.2(5) . . . . ?
C5 N1 C2 C3 111.6(4) . . . . ?
C1 N1 C5 C7 106.4(4) . . . . ?
C2 N1 C5 C7 -68.7(4) . . . . ?
C1 N1 C5 C6 -128.0(4) . . . . ?
C2 N1 C5 C6 56.9(5) . . . . ?
C13 C8 C9 C10 0.5(5) . . . . ?
Sn C8 C9 C10 -177.3(3) . . . . ?
C8 C9 C10 C11 -0.7(5) . . . . ?
C9 C10 C11 C12 0.5(5) . . . . ?
C9 C10 C11 Cl2 -179.6(3) . . . . ?
C10 C11 C12 C13 0.0(5) . . . . ?
Cl2 C11 C12 C13 -180.0(3) . . . . ?
C11 C12 C13 C8 -0.2(5) . . . . ?
C9 C8 C13 C12 0.0(5) . . . . ?
Sn C8 C13 C12 177.7(3) . . . . ?
C19 C14 C15 C16 1.4(5) . . . . ?
Sn C14 C15 C16 -175.0(3) . . . . ?
C14 C15 C16 C17 1.6(6) . . . . ?
C15 C16 C17 C18 -3.5(6) . . . . ?
C15 C16 C17 Cl3 176.2(3) . . . . ?
C16 C17 C18 C19 2.3(6) . . . . ?
Cl3 C17 C18 C19 -177.4(3) . . . . ?
C17 C18 C19 C14 0.8(5) . . . . ?
C15 C14 C19 C18 -2.6(5) . . . . ?
Sn C14 C19 C18 174.0(3) . . . . ?
